data_4315179
loop_
_publ_author_name
'Daisuke Maeda'
'Hisashi Shimakoshi'
'Masaaki Abe'
'Mamoru Fujitsuka'
'Testuro Majima'
'Yoshio Hisaeda'

_publ_section_title
;
 Synthesis of a Novel Sn(IV) Porphycene-Ferrocene Triad Linked by Axial
 Coordination and Solvent Polarity Effect in Photoinduced Charge
 Separation Process
;
_journal_name_full 'Inorganic Chemistry'
_journal_page_first 2872
_journal_page_last 2880
_journal_paper_doi 10.1021/ic902444x
_journal_volume 49
_journal_year 2010
_chemical_formula_sum 'C58 H62 Fe2 N4 O4 Sn'
_chemical_formula_weight 1109.51
_chemical_name_systematic
; 
 ? 
;
_space_group_IT_number 14
_symmetry_cell_setting monoclinic
_symmetry_space_group_name_Hall '-P 2yn'
_symmetry_space_group_name_H-M 'P 1 21/n 1'
_atom_sites_solution_hydrogens geom
_atom_sites_solution_primary direct
_atom_sites_solution_secondary difmap
_audit_creation_method SHELXL-97
_cell_angle_alpha 90.00
_cell_angle_beta 91.460(9)
_cell_angle_gamma 90.00
_cell_formula_units_Z 2
_cell_length_a 14.203(7)
_cell_length_b 7.380(4)
_cell_length_c 23.318(11)
_cell_measurement_reflns_used 3895
_cell_measurement_temperature 273(2)
_cell_measurement_theta_max 27.42
_cell_measurement_theta_min 2.87
_cell_volume 2443(2)
_computing_cell_refinement 'Bruker SAINT'
_computing_data_collection 'Bruker APEX2'
_computing_data_reduction 'Bruker SAINT'
_computing_molecular_graphics 'Bruker SHELXTL'
_computing_publication_material 'Bruker SHELXTL'
_computing_structure_refinement 'SHELXL-97 (Sheldrick, 1997)'
_computing_structure_solution 'SHELXS-97 (Sheldrick, 1990)'
_diffrn_ambient_temperature 100
_diffrn_detector_area_resol_mean 8.366
_diffrn_measured_fraction_theta_full 0.992
_diffrn_measured_fraction_theta_max 0.992
_diffrn_measurement_device_type 'Bruker APEX-II CCD'
_diffrn_measurement_method '\f and \w scans'
_diffrn_radiation_monochromator graphite
_diffrn_radiation_source 'fine-focus sealed tube'
_diffrn_radiation_type MoK\a
_diffrn_radiation_wavelength 0.71073
_diffrn_reflns_av_R_equivalents 0.0753
_diffrn_reflns_av_sigmaI/netI 0.0900
_diffrn_reflns_limit_h_max 16
_diffrn_reflns_limit_h_min -15
_diffrn_reflns_limit_k_max 8
_diffrn_reflns_limit_k_min -8
_diffrn_reflns_limit_l_max 24
_diffrn_reflns_limit_l_min -27
_diffrn_reflns_number 12111
_diffrn_reflns_theta_full 25.03
_diffrn_reflns_theta_max 25.03
_diffrn_reflns_theta_min 1.66
_diffrn_standards_number 0
_exptl_absorpt_coefficient_mu 1.146
_exptl_absorpt_correction_type empirical
_exptl_crystal_colour violet
_exptl_crystal_density_diffrn 1.508
_exptl_crystal_density_meas 0
_exptl_crystal_density_method 'not measured'
_exptl_crystal_description prism
_exptl_crystal_F_000 1144
_exptl_crystal_size_max 0.55
_exptl_crystal_size_mid 0.10
_exptl_crystal_size_min 0.05
_refine_diff_density_max 3.250
_refine_diff_density_min -3.601
_refine_diff_density_rms 0.282
_refine_ls_extinction_coef 0.0008(6)
_refine_ls_extinction_expression Fc^*^=kFc[1+0.001xFc^2^\l^3^/sin(2\q)]^-1/4^
_refine_ls_extinction_method SHELXL
_refine_ls_goodness_of_fit_ref 1.147
_refine_ls_hydrogen_treatment mixed
_refine_ls_matrix_type full
_refine_ls_number_parameters 314
_refine_ls_number_reflns 4280
_refine_ls_number_restraints 414
_refine_ls_restrained_S_all 1.104
_refine_ls_R_factor_all 0.1256
_refine_ls_R_factor_gt 0.1149
_refine_ls_shift/su_max 0.000
_refine_ls_shift/su_mean 0.000
_refine_ls_structure_factor_coef Fsqd
_refine_ls_weighting_details 'calc w=1/[\s^2^(Fo^2^)+(0.0711P)^2^+128.8047P] where P=(Fo^2^+2Fc^2^)/3'
_refine_ls_weighting_scheme calc
_refine_ls_wR_factor_gt 0.3104
_refine_ls_wR_factor_ref 0.3164
_reflns_number_gt 3647
_reflns_number_total 4280
_reflns_threshold_expression >2sigma(I)
_cod_data_source_file ic902444x_si_003_2.cif
_cod_data_source_block blue1
_cod_depositor_comments
;
The following automatic conversions were performed:

'_symmetry_cell_setting' value 'Monoclinic' changed to 'monoclinic'
according to the built-in table from CIF Core dictionary named
'cif_core.dic' version 2.4.1 from 2010-06-29.

Automatic conversion script
Id: cif_fix_values 1646 2011-03-28 12:23:43Z adriana 
;
_cod_database_code 4315179

loop_
_symmetry_equiv_pos_as_xyz
'x, y, z'
'-x+1/2, y+1/2, -z+1/2'
'-x, -y, -z'
'x-1/2, -y-1/2, z-1/2'

loop_
_atom_site_label
_atom_site_type_symbol
_atom_site_fract_x
_atom_site_fract_y
_atom_site_fract_z
_atom_site_U_iso_or_equiv
_atom_site_adp_type
_atom_site_occupancy
_atom_site_symmetry_multiplicity
_atom_site_calc_flag
_atom_site_refinement_flags
_atom_site_disorder_assembly
_atom_site_disorder_group
Sn1 Sn 1.0000 0.5000 0.0000 0.0132(4) Uani 1 2 d SU . .
Fe2 Fe 0.62279(13) 0.5459(2) 0.09297(9) 0.0213(5) Uani 1 1 d U . .
N1 N 1.0086(7) 0.3276(14) 0.0708(4) 0.0137(19) Uani 1 1 d U . .
N2 N 1.0708(7) 0.6655(14) 0.0583(4) 0.0149(19) Uani 1 1 d U . .
C15 C 1.2362(9) 1.0064(19) 0.1211(6) 0.022(2) Uani 1 1 d U . .
H15A H 1.2346 1.0314 0.1619 0.027 Uiso 1 1 calc R . .
H15B H 1.2133 1.1132 0.1009 0.027 Uiso 1 1 calc R . .
C17 C 1.1248(9) 0.9413(16) 0.0056(5) 0.016(2) Uani 1 1 d U . .
H17A H 1.1604 1.0441 0.0140 0.019 Uiso 1 1 calc R . .
C20 C 0.7236(10) 0.6963(18) 0.0566(6) 0.023(2) Uani 1 1 d U . .
C8 C 1.1202(9) 0.8237(16) 0.0537(5) 0.016(2) Uani 1 1 d U . .
C1 C 0.9643(9) 0.1723(17) 0.0862(5) 0.016(2) Uani 1 1 d U . .
C6 C 1.1560(9) 0.7016(17) 0.1415(5) 0.016(2) Uani 1 1 d U . .
C18 C 1.0903(8) 0.9434(16) -0.0504(5) 0.015(2) Uani 1 1 d U . .
H18A H 1.1076 1.0484 -0.0695 0.018 Uiso 1 1 calc R . .
C28 C 0.5040(10) 0.393(2) 0.0869(6) 0.030(3) Uani 1 1 d U . .
H28A H 0.4406 0.4385 0.0779 0.035 Uiso 1 1 calc R . .
C4 C 1.0482(8) 0.4134(17) 0.1188(5) 0.014(2) Uani 1 1 d U . .
C2 C 0.9823(9) 0.1464(17) 0.1465(5) 0.019(2) Uani 1 1 d U . .
C5 C 1.0914(8) 0.5813(17) 0.1099(5) 0.013(2) Uani 1 1 d U . .
C16 C 1.3388(10) 0.969(2) 0.1044(7) 0.029(3) Uani 1 1 d U . .
H16A H 1.3770 1.0728 0.1137 0.044 Uiso 1 1 calc R . .
H16B H 1.3408 0.9457 0.0639 0.044 Uiso 1 1 calc R . .
H16C H 1.3623 0.8656 0.1252 0.044 Uiso 1 1 calc R . .
C11 C 1.0501(9) 0.3393(18) 0.2297(5) 0.019(2) Uani 1 1 d U . .
H11A H 1.1164 0.3667 0.2359 0.023 Uiso 1 1 calc R . .
H11B H 1.0353 0.2338 0.2525 0.023 Uiso 1 1 calc R . .
C27 C 0.5436(11) 0.375(2) 0.1416(7) 0.030(3) Uani 1 1 d U . .
H27A H 0.5132 0.4069 0.1775 0.036 Uiso 1 1 calc R . .
C10 C 0.8494(11) 0.022(2) 0.2058(6) 0.032(3) Uani 1 1 d U . .
H10A H 0.8306 -0.0829 0.2271 0.047 Uiso 1 1 calc R . .
H10B H 0.8047 0.0433 0.1750 0.047 Uiso 1 1 calc R . .
H10C H 0.8519 0.1252 0.2307 0.047 Uiso 1 1 calc R . .
C3 C 1.0321(9) 0.2967(17) 0.1673(5) 0.017(2) Uani 1 1 d U . .
C13 C 1.2115(9) 0.6594(18) 0.1958(5) 0.020(2) Uani 1 1 d U . .
H13A H 1.1687 0.6214 0.2252 0.024 Uiso 1 1 calc R . .
H13B H 1.2436 0.7680 0.2091 0.024 Uiso 1 1 calc R . .
C9 C 0.9479(10) -0.0116(19) 0.1809(6) 0.024(3) Uani 1 1 d U . .
H9A H 0.9925 -0.0354 0.2122 0.029 Uiso 1 1 calc R . .
H9B H 0.9453 -0.1183 0.1567 0.029 Uiso 1 1 calc R . .
C19 C 0.7931(9) 0.6244(18) 0.0139(6) 0.022(2) Uani 1 1 d U . .
C24 C 0.6322(10) 0.767(2) 0.0412(6) 0.028(3) Uani 1 1 d U . .
H24A H 0.6052 0.7800 0.0023 0.033 Uiso 1 1 calc R . .
C12 C 0.9910(10) 0.501(2) 0.2495(6) 0.029(3) Uani 1 1 d U . .
H12A H 1.0045 0.5239 0.2893 0.043 Uiso 1 1 calc R . .
H12B H 0.9253 0.4730 0.2441 0.043 Uiso 1 1 calc R . .
H12C H 1.0063 0.6058 0.2273 0.043 Uiso 1 1 calc R . .
C29 C 0.5711(10) 0.332(2) 0.0452(6) 0.029(3) Uani 1 1 d U . .
H29A H 0.5613 0.3295 0.0035 0.034 Uiso 1 1 calc R . .
C7 C 1.1725(9) 0.8500(17) 0.1073(5) 0.019(2) Uani 1 1 d U . .
C23 C 0.5889(11) 0.815(2) 0.0929(7) 0.033(3) Uani 1 1 d U . .
H23A H 0.5255 0.8655 0.0964 0.040 Uiso 1 1 calc R . .
C14 C 1.2859(9) 0.505(2) 0.1857(6) 0.027(3) Uani 1 1 d U . .
H14A H 1.3202 0.4815 0.2209 0.041 Uiso 1 1 calc R . .
H14B H 1.3289 0.5436 0.1570 0.041 Uiso 1 1 calc R . .
H14C H 1.2541 0.3972 0.1731 0.041 Uiso 1 1 calc R . .
C21 C 0.7357(11) 0.700(2) 0.1166(6) 0.028(3) Uani 1 1 d U . .
H21A H 0.7915 0.6587 0.1386 0.034 Uiso 1 1 calc R . .
C25 C 0.6545(11) 0.278(2) 0.0766(7) 0.032(3) Uani 1 1 d U . .
H25A H 0.7128 0.2304 0.0605 0.039 Uiso 1 1 calc R . .
C22 C 0.6537(11) 0.778(2) 0.1392(7) 0.032(3) Uani 1 1 d U . .
H22A H 0.6417 0.7967 0.1800 0.039 Uiso 1 1 calc R . .
C26 C 0.6352(12) 0.305(2) 0.1366(7) 0.035(3) Uani 1 1 d U . .
H26A H 0.6795 0.2811 0.1686 0.042 Uiso 1 1 calc R . .
O1 O 0.8742(6) 0.5950(12) 0.0360(4) 0.0178(18) Uani 1 1 d U . .
O2 O 0.7707(7) 0.6072(14) -0.0370(4) 0.029(2) Uani 1 1 d U . .

loop_
_atom_site_aniso_label
_atom_site_aniso_U_11
_atom_site_aniso_U_22
_atom_site_aniso_U_33
_atom_site_aniso_U_23
_atom_site_aniso_U_13
_atom_site_aniso_U_12
Sn1 0.0146(6) 0.0008(6) 0.0242(7) 0.0004(4) -0.0023(4) -0.0029(5)
Fe2 0.0167(10) 0.0036(9) 0.0437(12) -0.0003(7) 0.0035(8) -0.0013(7)
N1 0.008(4) 0.011(4) 0.022(4) 0.001(3) -0.001(3) 0.001(3)
N2 0.016(4) 0.007(4) 0.022(4) 0.001(3) -0.002(3) -0.006(3)
C15 0.024(5) 0.014(5) 0.028(5) -0.001(4) -0.004(4) -0.009(5)
C17 0.016(4) 0.006(4) 0.027(4) -0.001(4) 0.000(4) -0.001(4)
C20 0.020(4) 0.014(4) 0.035(4) 0.000(4) 0.001(4) -0.004(4)
C8 0.015(4) 0.008(4) 0.025(4) -0.001(4) -0.001(4) -0.003(4)
C1 0.012(4) 0.010(4) 0.025(4) 0.000(4) -0.001(4) 0.002(4)
C6 0.014(4) 0.012(4) 0.023(4) -0.003(4) 0.000(4) -0.002(4)
C18 0.014(5) 0.003(4) 0.029(5) 0.000(4) 0.001(4) 0.000(4)
C28 0.024(5) 0.025(5) 0.039(5) 0.003(4) 0.005(4) -0.008(4)
C4 0.010(4) 0.012(4) 0.021(4) 0.000(4) -0.002(3) 0.003(4)
C2 0.021(4) 0.009(4) 0.027(4) 0.001(4) -0.001(4) 0.003(4)
C5 0.010(4) 0.012(4) 0.018(4) -0.002(3) -0.001(3) -0.002(4)
C16 0.025(6) 0.019(6) 0.043(6) 0.002(5) -0.005(5) -0.007(5)
C11 0.019(5) 0.015(5) 0.024(5) 0.002(4) -0.001(4) -0.004(4)
C27 0.028(5) 0.024(5) 0.039(5) 0.004(4) 0.008(4) -0.004(4)
C10 0.038(6) 0.023(6) 0.033(6) 0.002(5) 0.003(5) -0.003(5)
C3 0.015(4) 0.011(4) 0.026(4) 0.001(4) -0.001(4) 0.000(4)
C13 0.020(5) 0.016(5) 0.024(5) -0.003(4) -0.003(4) -0.007(4)
C9 0.032(5) 0.014(5) 0.026(5) 0.004(4) -0.004(4) -0.001(5)
C19 0.021(4) 0.012(4) 0.032(5) 0.001(4) 0.005(4) -0.007(4)
C24 0.025(5) 0.021(5) 0.039(5) 0.001(4) 0.005(4) 0.001(4)
C12 0.033(6) 0.024(6) 0.029(6) 0.000(5) 0.001(5) -0.002(5)
C29 0.024(5) 0.026(5) 0.036(5) 0.001(4) 0.003(4) -0.008(4)
C7 0.018(4) 0.011(4) 0.026(4) 0.000(4) -0.003(4) -0.003(4)
C23 0.030(5) 0.026(5) 0.043(5) -0.003(4) 0.006(4) 0.002(4)
C14 0.021(5) 0.031(6) 0.031(6) 0.000(5) -0.001(5) -0.008(5)
C21 0.027(5) 0.020(5) 0.038(5) -0.002(4) 0.000(4) -0.006(4)
C25 0.031(5) 0.025(5) 0.041(5) -0.001(4) 0.002(5) -0.003(5)
C22 0.032(5) 0.024(5) 0.040(5) -0.005(4) 0.004(4) -0.008(4)
C26 0.034(5) 0.030(5) 0.041(5) 0.003(5) 0.001(5) 0.000(5)
O1 0.011(4) 0.010(4) 0.032(4) -0.001(3) 0.001(3) -0.004(3)
O2 0.027(5) 0.026(5) 0.035(5) 0.003(4) -0.001(4) 0.000(4)

loop_
_atom_type_symbol
_atom_type_description
_atom_type_scat_dispersion_real
_atom_type_scat_dispersion_imag
_atom_type_scat_source
C C 0.0033 0.0016 'International Tables Vol C Tables 4.2.6.8 and 6.1.1.4'
H H 0.0000 0.0000 'International Tables Vol C Tables 4.2.6.8 and 6.1.1.4'
N N 0.0061 0.0033 'International Tables Vol C Tables 4.2.6.8 and 6.1.1.4'
O O 0.0106 0.0060 'International Tables Vol C Tables 4.2.6.8 and 6.1.1.4'
Fe Fe 0.3463 0.8444 'International Tables Vol C Tables 4.2.6.8 and 6.1.1.4'
Sn Sn -0.6537 1.4246 'International Tables Vol C Tables 4.2.6.8 and 6.1.1.4'

loop_
_geom_angle_atom_site_label_1
_geom_angle_atom_site_label_2
_geom_angle_atom_site_label_3
_geom_angle
_geom_angle_site_symmetry_1
_geom_angle_site_symmetry_3
_geom_angle_publ_flag
N2 Sn1 N2 180.0(4) 3_765 . ?
N2 Sn1 N1 79.8(4) 3_765 3_765 ?
N2 Sn1 N1 100.2(4) . 3_765 ?
N2 Sn1 N1 100.2(4) 3_765 . ?
N2 Sn1 N1 79.8(4) . . ?
N1 Sn1 N1 180.0(5) 3_765 . ?
N2 Sn1 O1 86.8(4) 3_765 3_765 ?
N2 Sn1 O1 93.2(4) . 3_765 ?
N1 Sn1 O1 85.5(4) 3_765 3_765 ?
N1 Sn1 O1 94.5(4) . 3_765 ?
N2 Sn1 O1 93.2(4) 3_765 . ?
N2 Sn1 O1 86.8(4) . . ?
N1 Sn1 O1 94.5(4) 3_765 . ?
N1 Sn1 O1 85.5(4) . . ?
O1 Sn1 O1 180.0(5) 3_765 . ?
C20 Fe2 C21 40.7(6) . . ?
C20 Fe2 C28 150.9(6) . . ?
C21 Fe2 C28 168.1(6) . . ?
C20 Fe2 C24 41.5(6) . . ?
C21 Fe2 C24 69.5(6) . . ?
C28 Fe2 C24 118.2(6) . . ?
C20 Fe2 C23 68.6(6) . . ?
C21 Fe2 C23 69.0(6) . . ?
C28 Fe2 C23 110.2(6) . . ?
C24 Fe2 C23 40.5(6) . . ?
C20 Fe2 C27 167.6(6) . . ?
C21 Fe2 C27 129.3(6) . . ?
C28 Fe2 C27 39.7(6) . . ?
C24 Fe2 C27 149.9(6) . . ?
C23 Fe2 C27 117.7(6) . . ?
C20 Fe2 C26 129.2(6) . . ?
C21 Fe2 C26 107.0(6) . . ?
C28 Fe2 C26 67.2(6) . . ?
C24 Fe2 C26 168.9(6) . . ?
C23 Fe2 C26 149.2(6) . . ?
C27 Fe2 C26 40.2(6) . . ?
C20 Fe2 C29 116.3(6) . . ?
C21 Fe2 C29 147.7(6) . . ?
C28 Fe2 C29 41.5(6) . . ?
C24 Fe2 C29 108.8(6) . . ?
C23 Fe2 C29 131.6(6) . . ?
C27 Fe2 C29 68.6(6) . . ?
C26 Fe2 C29 68.2(6) . . ?
C20 Fe2 C22 67.6(6) . . ?
C21 Fe2 C22 40.4(6) . . ?
C28 Fe2 C22 131.5(6) . . ?
C24 Fe2 C22 68.2(6) . . ?
C23 Fe2 C22 40.6(6) . . ?
C27 Fe2 C22 109.4(6) . . ?
C26 Fe2 C22 116.5(6) . . ?
C29 Fe2 C22 170.9(6) . . ?
C20 Fe2 C25 106.8(6) . . ?
C21 Fe2 C25 114.2(6) . . ?
C28 Fe2 C25 68.8(6) . . ?
C24 Fe2 C25 129.8(6) . . ?
C23 Fe2 C25 169.3(6) . . ?
C27 Fe2 C25 68.9(6) . . ?
C26 Fe2 C25 41.1(6) . . ?
C29 Fe2 C25 40.7(6) . . ?
C22 Fe2 C25 147.8(6) . . ?
C1 N1 C4 110.5(10) . . ?
C1 N1 Sn1 134.9(8) . . ?
C4 N1 Sn1 111.9(8) . . ?
C8 N2 C5 110.9(10) . . ?
C8 N2 Sn1 133.9(8) . . ?
C5 N2 Sn1 113.3(8) . . ?
C7 C15 C16 112.2(11) . . ?
C18 C17 C8 136.9(12) . . ?
C21 C20 C24 109.3(13) . . ?
C21 C20 C19 126.4(13) . . ?
C24 C20 C19 124.3(12) . . ?
C21 C20 Fe2 70.2(8) . . ?
C24 C20 Fe2 70.0(8) . . ?
C19 C20 Fe2 124.4(9) . . ?
N2 C8 C17 128.2(11) . . ?
N2 C8 C7 107.3(10) . . ?
C17 C8 C7 124.4(11) . . ?
N1 C1 C18 127.1(11) . 3_765 ?
N1 C1 C2 107.5(10) . . ?
C18 C1 C2 125.4(11) 3_765 . ?
C7 C6 C5 107.8(11) . . ?
C7 C6 C13 123.8(11) . . ?
C5 C6 C13 127.3(11) . . ?
C17 C18 C1 136.7(12) . 3_765 ?
C27 C28 C29 109.3(14) . . ?
C27 C28 Fe2 70.8(9) . . ?
C29 C28 Fe2 70.0(8) . . ?
N1 C4 C5 116.9(11) . . ?
N1 C4 C3 106.9(11) . . ?
C5 C4 C3 136.2(11) . . ?
C3 C2 C1 108.0(11) . . ?
C3 C2 C9 126.9(12) . . ?
C1 C2 C9 125.0(11) . . ?
N2 C5 C4 116.4(10) . . ?
N2 C5 C6 106.4(10) . . ?
C4 C5 C6 137.2(11) . . ?
C3 C11 C12 111.8(11) . . ?
C28 C27 C26 108.1(14) . . ?
C28 C27 Fe2 69.5(8) . . ?
C26 C27 Fe2 70.1(9) . . ?
C2 C3 C4 106.9(11) . . ?
C2 C3 C11 125.0(12) . . ?
C4 C3 C11 127.3(11) . . ?
C6 C13 C14 111.3(10) . . ?
C2 C9 C10 112.7(12) . . ?
O2 C19 O1 125.8(12) . . ?
O2 C19 C20 120.9(12) . . ?
O1 C19 C20 113.2(11) . . ?
C23 C24 C20 106.7(13) . . ?
C23 C24 Fe2 70.0(9) . . ?
C20 C24 Fe2 68.5(8) . . ?
C25 C29 C28 107.1(13) . . ?
C25 C29 Fe2 70.2(9) . . ?
C28 C29 Fe2 68.5(8) . . ?
C6 C7 C8 107.5(11) . . ?
C6 C7 C15 126.8(12) . . ?
C8 C7 C15 125.6(11) . . ?
C24 C23 C22 108.2(14) . . ?
C24 C23 Fe2 69.5(9) . . ?
C22 C23 Fe2 70.5(9) . . ?
C20 C21 C22 107.2(13) . . ?
C20 C21 Fe2 69.1(8) . . ?
C22 C21 Fe2 71.2(9) . . ?
C29 C25 C26 106.2(14) . . ?
C29 C25 Fe2 69.1(9) . . ?
C26 C25 Fe2 68.9(9) . . ?
C21 C22 C23 108.6(14) . . ?
C21 C22 Fe2 68.4(8) . . ?
C23 C22 Fe2 68.8(9) . . ?
C27 C26 C25 109.3(14) . . ?
C27 C26 Fe2 69.8(9) . . ?
C25 C26 Fe2 70.0(9) . . ?
C19 O1 Sn1 131.7(8) . . ?

loop_
_geom_bond_atom_site_label_1
_geom_bond_atom_site_label_2
_geom_bond_distance
_geom_bond_site_symmetry_2
_geom_bond_publ_flag
Sn1 N2 2.070(10) 3_765 ?
Sn1 N2 2.070(10) . ?
Sn1 N1 2.084(10) 3_765 ?
Sn1 N1 2.084(10) . ?
Sn1 O1 2.113(9) 3_765 ?
Sn1 O1 2.113(8) . ?
Fe2 C20 2.015(14) . ?
Fe2 C21 2.029(14) . ?
Fe2 C28 2.034(14) . ?
Fe2 C24 2.036(15) . ?
Fe2 C23 2.043(16) . ?
Fe2 C27 2.050(15) . ?
Fe2 C26 2.054(16) . ?
Fe2 C29 2.054(15) . ?
Fe2 C22 2.065(15) . ?
Fe2 C25 2.069(16) . ?
N1 C1 1.361(16) . ?
N1 C4 1.392(15) . ?
N2 C8 1.368(16) . ?
N2 C5 1.377(15) . ?
C15 C7 1.497(17) . ?
C15 C16 1.543(19) . ?
C17 C18 1.384(18) . ?
C17 C8 1.420(17) . ?
C20 C21 1.41(2) . ?
C20 C24 1.44(2) . ?
C20 C19 1.515(19) . ?
C8 C7 1.451(17) . ?
C1 C18 1.412(17) 3_765 ?
C1 C2 1.435(18) . ?
C6 C7 1.377(18) . ?
C6 C5 1.462(16) . ?
C6 C13 1.507(17) . ?
C18 C1 1.412(17) 3_765 ?
C28 C27 1.39(2) . ?
C28 C29 1.45(2) . ?
C4 C5 1.401(17) . ?
C4 C3 1.445(17) . ?
C2 C3 1.396(18) . ?
C2 C9 1.504(18) . ?
C11 C3 1.504(18) . ?
C11 C12 1.534(19) . ?
C27 C26 1.41(2) . ?
C10 C9 1.55(2) . ?
C13 C14 1.57(2) . ?
C19 O2 1.229(16) . ?
C19 O1 1.268(16) . ?
C24 C23 1.41(2) . ?
C29 C25 1.43(2) . ?
C23 C22 1.43(2) . ?
C21 C22 1.41(2) . ?
C25 C26 1.45(2) . ?
